data_1505892
loop_
_publ_author_name
'Hata, Hiroshi'
'Kamimura, Yiho'
'Shinokubo, Hiroshi'
'Osuka, Atsuhiro'

_publ_section_title
;
 Synthesis of pyrrolidine-fused [34]- and [36]octaphyrins via 1,3-dipolar
 cycloaddition.
;
_journal_issue 6
_journal_name_full 'Organic letters'
_journal_page_first 1169
_journal_page_last 1172
_journal_paper_doi 10.1021/ol060067c
_journal_volume 8
_journal_year 2006
_chemical_formula_moiety 'C94.50 H32 Cl0.99 F40 N10, 1.504(C Cl2)'
_chemical_formula_sum 'C96 H32 Cl4 F40 N10'
_chemical_formula_weight 2227.12
_chemical_name_systematic ?
_space_group_IT_number 14
_symmetry_cell_setting monoclinic
_symmetry_Int_Tables_number 14
_symmetry_space_group_name_Hall '-P 2yn'
_symmetry_space_group_name_H-M 'P 1 21/n 1'
_atom_sites_solution_hydrogens geom
_atom_sites_solution_primary direct
_atom_sites_solution_secondary difmap
_audit_creation_method SHELXL-97
_cell_angle_alpha 90.00
_cell_angle_beta 101.382(3)
_cell_angle_gamma 90.00
_cell_formula_units_Z 4
_cell_length_a 15.209(3)
_cell_length_b 22.606(4)
_cell_length_c 27.009(5)
_cell_measurement_reflns_used 9254
_cell_measurement_temperature 90(2)
_cell_measurement_theta_max 28.30
_cell_measurement_theta_min 2.37
_cell_volume 9103(3)
_computing_cell_refinement 'Bruker SMART'
_computing_data_collection 'Bruker SMART'
_computing_data_reduction 'Bruker SAINT'
_computing_molecular_graphics 'Bruker SHELXTL'
_computing_publication_material 'Bruker SHELXTL'
_computing_structure_refinement 'SHELXL-97 (Sheldrick, 1997)'
_computing_structure_solution 'SHELXS-97 (Sheldrick, 1990)'
_diffrn_ambient_temperature 90(2)
_diffrn_detector_area_resol_mean 8.366
_diffrn_measured_fraction_theta_full 1.000
_diffrn_measured_fraction_theta_max 1.000
_diffrn_measurement_device_type 'CCD area detector'
_diffrn_measurement_method 'phi and omega scans'
_diffrn_radiation_monochromator graphite
_diffrn_radiation_source 'fine-focus sealed tube'
_diffrn_radiation_type MoK\a
_diffrn_radiation_wavelength 0.71073
_diffrn_reflns_av_R_equivalents 0.1155
_diffrn_reflns_av_sigmaI/netI 0.0664
_diffrn_reflns_limit_h_max 18
_diffrn_reflns_limit_h_min -18
_diffrn_reflns_limit_k_max 26
_diffrn_reflns_limit_k_min -26
_diffrn_reflns_limit_l_max 32
_diffrn_reflns_limit_l_min -32
_diffrn_reflns_number 86713
_diffrn_reflns_theta_full 25.00
_diffrn_reflns_theta_max 25.00
_diffrn_reflns_theta_min 1.18
_exptl_absorpt_coefficient_mu 0.268
_exptl_absorpt_correction_T_max 0.9867
_exptl_absorpt_correction_T_min 0.8890
_exptl_absorpt_correction_type integration
_exptl_crystal_colour violet
_exptl_crystal_density_diffrn 1.625
_exptl_crystal_density_method 'not measured'
_exptl_crystal_description prism
_exptl_crystal_F_000 4424
_exptl_crystal_size_max 0.45
_exptl_crystal_size_mid 0.25
_exptl_crystal_size_min 0.05
_refine_diff_density_max 1.975
_refine_diff_density_min -1.030
_refine_diff_density_rms 0.115
_refine_ls_extinction_method none
_refine_ls_goodness_of_fit_ref 1.064
_refine_ls_hydrogen_treatment mixed
_refine_ls_matrix_type full
_refine_ls_number_parameters 1440
_refine_ls_number_reflns 16011
_refine_ls_number_restraints 20
_refine_ls_restrained_S_all 1.072
_refine_ls_R_factor_all 0.1135
_refine_ls_R_factor_gt 0.0826
_refine_ls_shift/su_max 0.000
_refine_ls_shift/su_mean 0.000
_refine_ls_structure_factor_coef Fsqd
_refine_ls_weighting_details 'calc w=1/[\s^2^(Fo^2^)+(0.1325P)^2^+26.9670P] where P=(Fo^2^+2Fc^2^)/3'
_refine_ls_weighting_scheme calc
_refine_ls_wR_factor_gt 0.2235
_refine_ls_wR_factor_ref 0.2543
_reflns_number_gt 11320
_reflns_number_total 16011
_reflns_threshold_expression >2sigma(I)
_cod_data_source_file ol060067csi20060110_105349.cif
_cod_data_source_block yiho1111
_cod_original_sg_symbol_H-M 'P 21/n'
_cod_database_code 1505892

loop_
_symmetry_equiv_pos_as_xyz
'x, y, z'
'-x+1/2, y+1/2, -z+1/2'
'-x, -y, -z'
'x-1/2, -y-1/2, z-1/2'

loop_
_atom_site_label
_atom_site_type_symbol
_atom_site_fract_x
_atom_site_fract_y
_atom_site_fract_z
_atom_site_U_iso_or_equiv
_atom_site_adp_type
_atom_site_occupancy
_atom_site_symmetry_multiplicity
_atom_site_calc_flag
_atom_site_refinement_flags
_atom_site_disorder_assembly
_atom_site_disorder_group
C1 C 1.0026(3) 0.6298(2) 0.09460(17) 0.0222(10) Uani 1 1 d . . .
C2 C 0.9015(3) 0.6258(2) 0.08008(19) 0.0238(10) Uani 1 1 d . . .
C3 C 0.8680(3) 0.5864(2) 0.03342(19) 0.0286(11) Uani 1 1 d . . .
H3A H 0.9106 0.5539 0.0313 0.034 Uiso 1 1 calc R . .
H3B H 0.8083 0.5694 0.0344 0.034 Uiso 1 1 calc R . .
C4 C 0.8168(4) 0.6031(2) -0.0563(2) 0.0370(13) Uani 1 1 d . . .
H4A H 0.7561 0.5911 -0.0534 0.056 Uiso 1 1 calc R . .
H4B H 0.8497 0.5685 -0.0649 0.056 Uiso 1 1 calc R . .
H4C H 0.8133 0.6330 -0.0828 0.056 Uiso 1 1 calc R . .
C5 C 0.8210(3) 0.6801(2) 0.00742(19) 0.0255(10) Uani 1 1 d . . .
H5A H 0.7568 0.6732 0.0078 0.031 Uiso 1 1 calc R . .
H5B H 0.8265 0.7144 -0.0146 0.031 Uiso 1 1 calc R . .
C6 C 0.8757(3) 0.6892(2) 0.06074(18) 0.0226(10) Uani 1 1 d . . .
C7 C 0.9660(3) 0.7166(2) 0.06065(17) 0.0208(9) Uani 1 1 d . . .
C8 C 0.9834(3) 0.7730(2) 0.04549(17) 0.0217(10) Uani 1 1 d . . .
C9 C 0.9171(3) 0.8183(2) 0.03480(17) 0.0220(10) Uani 1 1 d . . .
C10 C 0.9355(3) 0.8794(2) 0.02172(19) 0.0269(11) Uani 1 1 d . . .
H10 H 0.9923 0.8958 0.0200 0.032 Uiso 1 1 calc R . .
C11 C 0.8564(3) 0.9072(2) 0.01268(19) 0.0265(11) Uani 1 1 d . . .
H11 H 0.8460 0.9476 0.0035 0.032 Uiso 1 1 calc R . .
C12 C 0.7896(3) 0.8641(2) 0.01957(18) 0.0238(10) Uani 1 1 d . . .
C13 C 0.6975(3) 0.8717(2) 0.00742(17) 0.0226(10) Uani 1 1 d . . .
C14 C 0.6337(3) 0.8273(2) 0.01126(18) 0.0238(10) Uani 1 1 d . . .
C15 C 0.5456(3) 0.8211(2) -0.0175(2) 0.0303(11) Uani 1 1 d . . .
H15 H 0.5146 0.8489 -0.0410 0.036 Uiso 1 1 calc R . .
C16 C 0.5135(3) 0.7678(2) -0.0052(2) 0.0318(12) Uani 1 1 d . . .
H16 H 0.4569 0.7511 -0.0199 0.038 Uiso 1 1 calc R . .
C17 C 0.5784(3) 0.7417(2) 0.03280(19) 0.0268(11) Uani 1 1 d . . .
C18 C 0.5756(3) 0.6874(2) 0.05848(19) 0.0272(11) Uani 1 1 d . . .
C19 C 0.6385(3) 0.6696(2) 0.10004(19) 0.0278(11) Uani 1 1 d . . .
C20 C 0.6461(3) 0.6136(2) 0.1268(2) 0.0336(12) Uani 1 1 d . . .
H20 H 0.6074 0.5804 0.1192 0.040 Uiso 1 1 calc R . .
C21 C 0.7184(4) 0.6176(2) 0.1642(2) 0.0348(12) Uani 1 1 d . . .
H21 H 0.7417 0.5877 0.1878 0.042 Uiso 1 1 calc R . .
C22 C 0.7544(3) 0.6773(2) 0.16144(18) 0.0264(11) Uani 1 1 d . . .
C23 C 0.8284(3) 0.7066(2) 0.19415(17) 0.0242(10) Uani 1 1 d . . .
C24 C 0.8984(3) 0.6790(2) 0.22525(17) 0.0248(10) Uani 1 1 d . . .
C25 C 0.9176(3) 0.6134(2) 0.23090(19) 0.0252(10) Uani 1 1 d . . .
C26 C 0.8702(3) 0.5816(2) 0.2691(2) 0.0330(12) Uani 1 1 d . . .
H26A H 0.8136 0.6018 0.2717 0.040 Uiso 1 1 calc R . .
H26B H 0.8570 0.5399 0.2592 0.040 Uiso 1 1 calc R . .
C27 C 0.9128(4) 0.5451(3) 0.3545(2) 0.0462(15) Uani 1 1 d . . .
H27A H 0.8543 0.5558 0.3619 0.069 Uiso 1 1 calc R . .
H27B H 0.9589 0.5482 0.3854 0.069 Uiso 1 1 calc R . .
H27C H 0.9107 0.5044 0.3418 0.069 Uiso 1 1 calc R . .
C28 C 1.0212(3) 0.5733(2) 0.30317(19) 0.0286(11) Uani 1 1 d . . .
H28A H 1.0272 0.5311 0.2947 0.034 Uiso 1 1 calc R . .
H28B H 1.0712 0.5846 0.3309 0.034 Uiso 1 1 calc R . .
C29 C 1.0181(3) 0.6128(2) 0.25699(18) 0.0236(10) Uani 1 1 d . . .
C30 C 1.0351(3) 0.6771(2) 0.26970(17) 0.0233(10) Uani 1 1 d . . .
C31 C 1.1176(3) 0.7015(2) 0.29741(18) 0.0260(10) Uani 1 1 d . A .
C32 C 1.1990(3) 0.6731(2) 0.30845(18) 0.0263(11) Uani 1 1 d . . .
C33 C 1.2814(4) 0.6987(2) 0.3385(2) 0.0368(13) Uani 1 1 d . . .
H33 H 1.2884 0.7376 0.3520 0.044 Uiso 1 1 calc R . .
C34 C 1.3441(4) 0.6572(2) 0.3431(2) 0.0365(13) Uani 1 1 d . . .
H34 H 1.4045 0.6606 0.3606 0.044 Uiso 1 1 calc R . .
C35 C 1.3023(3) 0.6051(2) 0.31604(19) 0.0293(11) Uani 1 1 d . . .
C36 C 1.3440(3) 0.5488(2) 0.31858(19) 0.0311(12) Uani 1 1 d . . .
C37 C 1.2999(3) 0.4967(2) 0.30162(19) 0.0292(11) Uani 1 1 d . . .
C38 C 1.3232(3) 0.4363(2) 0.3164(2) 0.0330(12) Uani 1 1 d . . .
H38 H 1.3779 0.4236 0.3371 0.040 Uiso 1 1 calc R . .
C39 C 1.2542(3) 0.4010(2) 0.29579(19) 0.0294(11) Uani 1 1 d . . .
H39 H 1.2503 0.3596 0.3009 0.035 Uiso 1 1 calc R . .
C40 C 1.1870(3) 0.4373(2) 0.26465(18) 0.0257(10) Uani 1 1 d . . .
C41 C 1.1080(3) 0.4207(2) 0.23292(18) 0.0245(10) Uani 1 1 d . . .
C42 C 1.0612(3) 0.4602(2) 0.19530(18) 0.0240(10) Uani 1 1 d . . .
C43 C 0.9708(3) 0.4542(2) 0.16570(19) 0.0279(11) Uani 1 1 d . . .
H43 H 0.9304 0.4225 0.1672 0.033 Uiso 1 1 calc R . .
C44 C 0.9553(3) 0.5022(2) 0.13572(19) 0.0265(11) Uani 1 1 d . . .
H44 H 0.9015 0.5114 0.1125 0.032 Uiso 1 1 calc R . .
C45 C 1.0373(3) 0.5373(2) 0.14592(17) 0.0239(10) Uani 1 1 d . . .
C46 C 1.0615(3) 0.58990(19) 0.12514(17) 0.0219(10) Uani 1 1 d . . .
C47 C 1.0753(3) 0.78748(18) 0.03844(18) 0.0217(10) Uani 1 1 d . . .
C48 C 1.1492(3) 0.7926(2) 0.07710(18) 0.0254(10) Uani 1 1 d . . .
C49 C 1.2340(3) 0.8025(2) 0.0683(2) 0.0343(12) Uani 1 1 d . . .
C50 C 1.2468(4) 0.8080(3) 0.0189(2) 0.0375(13) Uani 1 1 d . . .
C51 C 1.1741(4) 0.8048(2) -0.0204(2) 0.0334(12) Uani 1 1 d . . .
C52 C 1.0909(3) 0.7945(2) -0.01040(19) 0.0266(11) Uani 1 1 d . . .
C53 C 0.6642(3) 0.9301(2) -0.01542(18) 0.0230(10) Uani 1 1 d . . .
C54 C 0.6747(3) 0.9466(2) -0.06283(17) 0.0239(10) Uani 1 1 d . . .
C55 C 0.6495(3) 1.0016(2) -0.08265(18) 0.0288(11) Uani 1 1 d . . .
C56 C 0.6130(4) 1.0416(2) -0.0542(2) 0.0322(12) Uani 1 1 d . . .
C57 C 0.6034(4) 1.0269(2) -0.0067(2) 0.0341(12) Uani 1 1 d . . .
C58 C 0.6285(4) 0.9713(2) 0.0124(2) 0.0324(12) Uani 1 1 d . . .
C59 C 0.4987(3) 0.6478(2) 0.03704(19) 0.0295(11) Uani 1 1 d . . .
C60 C 0.4132(3) 0.6578(3) 0.0456(2) 0.0336(12) Uani 1 1 d . . .
C61 C 0.3409(4) 0.6241(3) 0.0237(2) 0.0396(14) Uani 1 1 d . . .
C62 C 0.3537(4) 0.5780(3) -0.0082(2) 0.0411(14) Uani 1 1 d . . .
C63 C 0.4367(4) 0.5673(2) -0.0180(3) 0.0444(15) Uani 1 1 d . . .
C64 C 0.5090(4) 0.6015(2) 0.0055(2) 0.0406(14) Uani 1 1 d . . .
C65 C 0.8279(3) 0.7720(2) 0.18922(19) 0.0289(11) Uani 1 1 d . . .
C66 C 0.8933(4) 0.8034(2) 0.17064(19) 0.0326(12) Uani 1 1 d . . .
C67 C 0.8869(4) 0.8633(3) 0.1609(2) 0.0453(15) Uani 1 1 d . . .
C68 C 0.8141(5) 0.8940(3) 0.1697(3) 0.066(2) Uani 1 1 d . . .
C69 C 0.7486(4) 0.8650(3) 0.1894(4) 0.070(2) Uani 1 1 d . . .
C70 C 0.7564(4) 0.8053(3) 0.1991(3) 0.0480(16) Uani 1 1 d . . .
C71 C 1.1105(2) 0.7621(2) 0.31872(16) 0.0296(11) Uani 1 1 d D . .
C74 C 1.0921(3) 0.8747(2) 0.35758(19) 0.0438(15) Uani 1 1 d D . .
C77 C 1.4396(4) 0.5464(2) 0.3464(2) 0.0420(14) Uani 1 1 d . . .
C78 C 1.5073(4) 0.5639(4) 0.3226(4) 0.078(3) Uani 1 1 d . . .
C79 C 1.5949(5) 0.5680(4) 0.3481(6) 0.105(4) Uani 1 1 d . . .
C80 C 1.6178(6) 0.5562(4) 0.3963(6) 0.111(5) Uani 1 1 d . . .
C81 C 1.5532(7) 0.5415(4) 0.4220(4) 0.089(4) Uani 1 1 d . . .
C82 C 1.4632(5) 0.5346(3) 0.3965(3) 0.0503(17) Uani 1 1 d . . .
C83 C 1.0688(3) 0.3614(2) 0.23740(18) 0.0228(10) Uani 1 1 d . . .
C84 C 1.0480(3) 0.3227(2) 0.19690(18) 0.0256(10) Uani 1 1 d . . .
C85 C 1.0042(3) 0.2700(2) 0.20029(19) 0.0278(11) Uani 1 1 d . . .
C86 C 0.9819(3) 0.2535(2) 0.2450(2) 0.0276(11) Uani 1 1 d . . .
C87 C 1.0038(3) 0.2893(2) 0.28676(18) 0.0254(10) Uani 1 1 d . . .
C88 C 1.0454(3) 0.3428(2) 0.28251(17) 0.0231(10) Uani 1 1 d . . .
C89 C 1.1573(3) 0.6081(2) 0.14041(18) 0.0247(10) Uani 1 1 d . . .
C90 C 1.2267(3) 0.5748(2) 0.12884(18) 0.0266(11) Uani 1 1 d . . .
C91 C 1.3154(3) 0.5907(2) 0.1440(2) 0.0314(12) Uani 1 1 d . . .
C92 C 1.3371(3) 0.6416(2) 0.17143(19) 0.0315(12) Uani 1 1 d . . .
C93 C 1.2699(4) 0.6759(2) 0.18400(18) 0.0305(12) Uani 1 1 d . . .
C94 C 1.1819(3) 0.6592(2) 0.16881(17) 0.0247(10) Uani 1 1 d . . .
C101 C 0.0633(4) 0.6423(3) 0.9646(3) 0.0469(15) Uani 1 1 d . . .
C72A C 1.1601(5) 0.8099(4) 0.3069(2) 0.028(2) Uani 0.565(4) 1 d PD A 1
C73A C 1.1534(5) 0.8650(4) 0.3255(2) 0.030(2) Uani 0.565(4) 1 d PD A 1
C75A C 1.0457(6) 0.8297(5) 0.3709(3) 0.040(3) Uani 0.565(4) 1 d PD A 1
C76A C 1.0543(6) 0.7740(4) 0.3513(3) 0.034(2) Uani 0.565(4) 1 d PD A 1
C1A C 0.9318(10) 0.9998(6) 0.2915(8) 0.099(6) Uiso 0.496(5) 1 d PD B 3
C1B C 0.7758(18) 0.7891(6) 0.3358(10) 0.175(13) Uiso 0.504(5) 1 d PD B 4
C72B C 1.0971(3) 0.8140(5) 0.2847(4) 0.031(3) Uani 0.435(4) 1 d PD A 2
C73B C 1.0874(3) 0.8690(6) 0.3029(5) 0.046(4) Uani 0.435(4) 1 d PD A 2
C75B C 1.1017(5) 0.8285(7) 0.3847(5) 0.044(4) Uani 0.435(4) 1 d PD A 2
C76B C 1.1113(5) 0.7731(6) 0.3646(5) 0.034(3) Uani 0.435(4) 1 d PD A 2
Cl3 Cl 0.13817(10) 0.65894(6) 0.92396(5) 0.0417(3) Uani 1 1 d . . .
Cl4 Cl 0.07059(10) 0.56784(6) 0.98418(6) 0.0408(3) Uani 1 1 d . . .
Cl1A Cl 0.9954(4) 0.9578(3) 0.2577(2) 0.110(2) Uiso 0.496(5) 1 d PD B 3
Cl2A Cl 0.8451(5) 0.9594(3) 0.3044(3) 0.134(3) Uiso 0.496(5) 1 d PD B 3
Cl1B Cl 0.7601(6) 0.7118(4) 0.3271(3) 0.149(3) Uiso 0.504(5) 1 d PD B 4
Cl2B Cl 0.8636(8) 0.8003(6) 0.3870(5) 0.213(5) Uiso 0.504(5) 1 d PD B 4
F1 F 1.13951(19) 0.78876(13) 0.12509(10) 0.0316(7) Uani 1 1 d . . .
F2 F 1.3040(2) 0.80610(18) 0.10672(13) 0.0522(9) Uani 1 1 d . . .
F3 F 1.3285(2) 0.81728(19) 0.00986(15) 0.0598(11) Uani 1 1 d . . .
F4 F 1.1862(2) 0.81108(15) -0.06766(12) 0.0469(8) Uani 1 1 d . . .
F5 F 1.0215(2) 0.79033(13) -0.04998(10) 0.0354(7) Uani 1 1 d . . .
F6 F 0.7107(2) 0.90858(13) -0.09136(10) 0.0348(7) Uani 1 1 d . . .
F7 F 0.6605(2) 1.01634(14) -0.12892(11) 0.0420(8) Uani 1 1 d . . .
F8 F 0.5857(3) 1.09439(13) -0.07325(12) 0.0474(9) Uani 1 1 d . . .
F9 F 0.5694(3) 1.06613(15) 0.02170(14) 0.0574(10) Uani 1 1 d . . .
F10 F 0.6173(3) 0.95819(14) 0.05899(12) 0.0486(9) Uani 1 1 d . . .
F11 F 0.3992(2) 0.70227(16) 0.07592(12) 0.0452(8) Uani 1 1 d . . .
F12 F 0.2598(2) 0.6355(2) 0.03339(13) 0.0583(11) Uani 1 1 d . . .
F13 F 0.2842(2) 0.54409(16) -0.02965(15) 0.0583(10) Uani 1 1 d . . .
F14 F 0.4489(3) 0.52385(16) -0.04959(18) 0.0686(12) Uani 1 1 d . . .
F15 F 0.5895(2) 0.58880(17) -0.00411(18) 0.0667(12) Uani 1 1 d . . .
F16 F 0.9627(2) 0.77430(14) 0.15888(12) 0.0399(8) Uani 1 1 d . . .
F17 F 0.9505(3) 0.89153(16) 0.14282(14) 0.0589(11) Uani 1 1 d . . .
F18 F 0.8062(3) 0.95186(17) 0.1598(2) 0.0988(19) Uani 1 1 d . . .
F19 F 0.6780(3) 0.8952(2) 0.1988(3) 0.117(2) Uani 1 1 d . . .
F20 F 0.6931(2) 0.77879(17) 0.21868(19) 0.0659(12) Uani 1 1 d . . .
F23 F 1.0836(3) 0.92887(15) 0.37622(13) 0.0606(11) Uani 1 1 d D A .
F26 F 1.4882(3) 0.5775(3) 0.2738(2) 0.123(3) Uani 1 1 d . . .
F27 F 1.6600(3) 0.5838(3) 0.3241(4) 0.170(4) Uani 1 1 d . . .
F28 F 1.7006(3) 0.5597(2) 0.4236(3) 0.162(4) Uani 1 1 d . . .
F30 F 1.4002(3) 0.5184(2) 0.42192(13) 0.0768(15) Uani 1 1 d . . .
F29 F 1.5695(4) 0.5314(3) 0.47311(19) 0.141(3) Uani 1 1 d . . .
F32 F 1.0716(2) 0.33649(13) 0.15314(11) 0.0371(7) Uani 1 1 d . . .
F33 F 0.9830(2) 0.23450(13) 0.15968(12) 0.0402(8) Uani 1 1 d . . .
F34 F 0.9381(2) 0.20265(12) 0.24789(12) 0.0383(7) Uani 1 1 d . . .
F35 F 0.9838(2) 0.27363(13) 0.33062(11) 0.0364(7) Uani 1 1 d . . .
F36 F 1.06165(19) 0.37830(12) 0.32258(10) 0.0313(7) Uani 1 1 d . . .
F37 F 1.2082(2) 0.52574(12) 0.10094(12) 0.0350(7) Uani 1 1 d . . .
F38 F 1.3804(2) 0.55752(14) 0.13125(14) 0.0440(8) Uani 1 1 d . . .
F39 F 1.4230(2) 0.65756(15) 0.18573(13) 0.0442(8) Uani 1 1 d . . .
F40 F 1.2916(2) 0.72535(14) 0.21182(12) 0.0413(8) Uani 1 1 d . . .
F41 F 1.11893(19) 0.69198(12) 0.18355(11) 0.0303(6) Uani 1 1 d . . .
F21A F 1.2184(3) 0.8021(2) 0.2755(2) 0.0371(14) Uani 0.565(4) 1 d PD . .
F22A F 1.2034(3) 0.9101(2) 0.3144(2) 0.0400(15) Uani 0.565(4) 1 d PD . .
F24A F 0.9884(5) 0.8384(3) 0.4020(2) 0.071(2) Uani 0.565(4) 1 d PD . .
F25A F 1.0042(4) 0.7301(3) 0.3653(2) 0.0532(19) Uani 0.565(4) 1 d PD . .
F21B F 1.0936(4) 0.8087(3) 0.2341(3) 0.0381(19) Uani 0.435(4) 1 d PD A 2
F22B F 1.0736(5) 0.9163(3) 0.2726(3) 0.072(3) Uani 0.435(4) 1 d PD A 2
F24B F 1.1036(5) 0.8343(4) 0.4346(3) 0.060(3) Uani 0.435(4) 1 d PD A 2
F25B F 1.1232(5) 0.7271(3) 0.3967(3) 0.050(2) Uani 0.435(4) 1 d PD A 2
N1 N 1.0359(3) 0.67932(16) 0.07871(14) 0.0201(8) Uani 1 1 d . . .
N2 N 0.8301(3) 0.81066(16) 0.03496(15) 0.0232(8) Uani 1 1 d . . .
N3 N 0.6502(3) 0.77930(17) 0.04154(16) 0.0248(9) Uani 1 1 d . . .
H3 H 0.7001 0.7732 0.0637 0.030 Uiso 1 1 calc R . .
N4 N 0.7060(3) 0.70700(18) 0.12279(15) 0.0265(9) Uani 1 1 d . . .
N5 N 0.9676(3) 0.71199(17) 0.25296(14) 0.0236(9) Uani 1 1 d . . .
N6 N 1.2162(3) 0.61625(18) 0.29454(15) 0.0255(9) Uani 1 1 d . . .
N7 N 1.2187(3) 0.49409(17) 0.27022(15) 0.0259(9) Uani 1 1 d . . .
H7 H 1.1899 0.5250 0.2553 0.031 Uiso 1 1 calc R . .
N8 N 1.0997(3) 0.51000(17) 0.18285(15) 0.0252(9) Uani 1 1 d . . .
N9 N 0.8630(3) 0.62744(17) -0.00867(15) 0.0273(9) Uani 1 1 d . . .
N10 N 0.9346(3) 0.5852(2) 0.31645(16) 0.0337(10) Uani 1 1 d . . .
H29 H 1.056(3) 0.595(2) 0.2376(18) 0.014(11) Uiso 1 1 d . . .
H25 H 0.905(3) 0.592(2) 0.2012(19) 0.018(12) Uiso 1 1 d . . .
H2 H 0.876(3) 0.614(2) 0.1094(19) 0.017(12) Uiso 1 1 d . . .
H6 H 0.843(4) 0.709(2) 0.083(2) 0.030(14) Uiso 1 1 d . . .

loop_
_atom_site_aniso_label
_atom_site_aniso_U_11
_atom_site_aniso_U_22
_atom_site_aniso_U_33
_atom_site_aniso_U_23
_atom_site_aniso_U_13
_atom_site_aniso_U_12
C1 0.028(3) 0.020(2) 0.017(2) -0.0011(18) 0.0004(19) -0.0032(19)
C2 0.024(2) 0.019(2) 0.026(3) 0.0060(19) -0.001(2) -0.0023(19)
C3 0.029(3) 0.017(2) 0.034(3) 0.005(2) -0.006(2) -0.003(2)
C4 0.039(3) 0.029(3) 0.036(3) -0.004(2) -0.010(2) -0.001(2)
C5 0.024(2) 0.018(2) 0.032(3) 0.0040(19) 0.001(2) -0.0024(19)
C6 0.024(2) 0.017(2) 0.027(3) 0.0033(19) 0.003(2) -0.0005(19)
C7 0.023(2) 0.020(2) 0.018(2) -0.0007(18) 0.0018(18) 0.0011(18)
C8 0.023(2) 0.019(2) 0.021(2) 0.0001(18) 0.0013(19) -0.0011(18)
C9 0.023(2) 0.017(2) 0.025(2) 0.0021(18) 0.0046(19) -0.0023(18)
C10 0.026(3) 0.020(2) 0.034(3) 0.003(2) 0.006(2) -0.0044(19)
C11 0.032(3) 0.016(2) 0.032(3) 0.0063(19) 0.007(2) 0.0001(19)
C12 0.029(3) 0.018(2) 0.024(2) -0.0004(19) 0.004(2) 0.0022(19)
C13 0.028(3) 0.018(2) 0.023(2) 0.0021(18) 0.0053(19) 0.0052(19)
C14 0.025(2) 0.019(2) 0.027(2) 0.0009(19) 0.005(2) 0.0040(19)
C15 0.025(3) 0.023(2) 0.040(3) 0.005(2) 0.000(2) 0.006(2)
C16 0.022(3) 0.026(3) 0.044(3) 0.000(2) -0.001(2) 0.001(2)
C17 0.019(2) 0.025(2) 0.036(3) 0.001(2) 0.005(2) 0.0004(19)
C18 0.020(2) 0.025(2) 0.036(3) 0.003(2) 0.004(2) -0.0016(19)
C19 0.022(2) 0.029(3) 0.032(3) 0.005(2) 0.003(2) -0.006(2)
C20 0.028(3) 0.030(3) 0.039(3) 0.009(2) -0.002(2) -0.012(2)
C21 0.033(3) 0.029(3) 0.039(3) 0.013(2) -0.001(2) -0.009(2)
C22 0.022(2) 0.028(3) 0.029(3) 0.005(2) 0.004(2) -0.005(2)
C23 0.026(2) 0.026(2) 0.022(2) 0.0031(19) 0.0065(19) -0.004(2)
C24 0.028(3) 0.026(2) 0.021(2) 0.0011(19) 0.007(2) -0.007(2)
C25 0.028(3) 0.024(2) 0.021(3) 0.004(2) -0.002(2) -0.005(2)
C26 0.028(3) 0.032(3) 0.036(3) 0.011(2) -0.002(2) -0.012(2)
C27 0.042(3) 0.059(4) 0.036(3) 0.021(3) 0.002(3) -0.015(3)
C28 0.028(3) 0.026(3) 0.029(3) 0.005(2) 0.000(2) -0.009(2)
C29 0.026(3) 0.025(2) 0.019(2) 0.0008(19) 0.000(2) -0.003(2)
C30 0.026(2) 0.026(2) 0.017(2) 0.0041(19) 0.0046(19) -0.004(2)
C31 0.030(3) 0.025(2) 0.022(2) 0.0030(19) 0.004(2) -0.008(2)
C32 0.026(3) 0.027(3) 0.024(2) 0.006(2) 0.001(2) -0.008(2)
C33 0.031(3) 0.034(3) 0.042(3) -0.001(2) -0.002(2) -0.017(2)
C34 0.025(3) 0.038(3) 0.042(3) 0.007(2) -0.005(2) -0.011(2)
C35 0.024(3) 0.033(3) 0.028(3) 0.011(2) 0.000(2) -0.006(2)
C36 0.024(3) 0.036(3) 0.031(3) 0.014(2) -0.001(2) -0.003(2)
C37 0.025(3) 0.034(3) 0.027(3) 0.012(2) 0.002(2) -0.002(2)
C38 0.024(3) 0.035(3) 0.037(3) 0.015(2) 0.001(2) 0.004(2)
C39 0.026(3) 0.027(3) 0.034(3) 0.012(2) 0.001(2) 0.001(2)
C40 0.026(3) 0.027(3) 0.025(2) 0.009(2) 0.006(2) 0.000(2)
C41 0.024(2) 0.020(2) 0.030(3) 0.0035(19) 0.007(2) 0.0012(19)
C42 0.027(3) 0.020(2) 0.024(2) 0.0034(19) 0.002(2) -0.0019(19)
C43 0.031(3) 0.020(2) 0.030(3) 0.002(2) -0.001(2) -0.005(2)
C44 0.025(3) 0.020(2) 0.030(3) 0.003(2) -0.003(2) -0.0018(19)
C45 0.027(3) 0.018(2) 0.023(2) 0.0017(18) -0.0036(19) -0.0032(19)
C46 0.025(2) 0.017(2) 0.021(2) 0.0001(18) -0.0008(19) -0.0029(18)
C47 0.026(2) 0.011(2) 0.027(2) 0.0017(18) 0.0042(19) 0.0012(18)
C48 0.030(3) 0.022(2) 0.025(3) -0.0056(19) 0.008(2) -0.005(2)
C49 0.023(3) 0.039(3) 0.040(3) -0.015(2) 0.004(2) -0.006(2)
C50 0.027(3) 0.040(3) 0.050(3) -0.013(3) 0.020(3) -0.006(2)
C51 0.044(3) 0.030(3) 0.031(3) -0.006(2) 0.018(2) -0.003(2)
C52 0.030(3) 0.020(2) 0.029(3) 0.001(2) 0.004(2) -0.001(2)
C53 0.021(2) 0.019(2) 0.030(3) 0.0024(19) 0.0052(19) 0.0008(18)
C54 0.023(2) 0.023(2) 0.023(2) -0.0042(19) 0.0001(19) 0.0043(19)
C55 0.036(3) 0.029(3) 0.019(2) 0.003(2) 0.000(2) -0.002(2)
C56 0.041(3) 0.019(2) 0.034(3) 0.004(2) 0.000(2) 0.005(2)
C57 0.043(3) 0.025(3) 0.039(3) 0.000(2) 0.019(2) 0.012(2)
C58 0.038(3) 0.030(3) 0.033(3) 0.004(2) 0.016(2) 0.009(2)
C59 0.023(3) 0.026(3) 0.035(3) 0.009(2) -0.004(2) -0.005(2)
C60 0.026(3) 0.046(3) 0.027(3) 0.009(2) 0.002(2) -0.008(2)
C61 0.023(3) 0.059(4) 0.034(3) 0.011(3) 0.000(2) -0.010(2)
C62 0.031(3) 0.037(3) 0.047(3) 0.014(3) -0.012(2) -0.014(2)
C63 0.036(3) 0.025(3) 0.064(4) -0.004(3) -0.009(3) -0.001(2)
C64 0.023(3) 0.029(3) 0.064(4) 0.000(3) -0.004(3) 0.002(2)
C65 0.022(3) 0.032(3) 0.029(3) 0.003(2) -0.004(2) -0.003(2)
C66 0.038(3) 0.030(3) 0.027(3) 0.002(2) -0.002(2) -0.008(2)
C67 0.053(4) 0.034(3) 0.041(3) 0.008(3) -0.010(3) -0.018(3)
C68 0.053(4) 0.027(3) 0.102(6) 0.016(3) -0.021(4) -0.002(3)
C69 0.034(4) 0.034(4) 0.133(7) 0.001(4) -0.006(4) 0.009(3)
C70 0.024(3) 0.033(3) 0.082(5) 0.002(3) -0.001(3) -0.004(2)
C71 0.030(3) 0.031(3) 0.027(3) 0.002(2) 0.002(2) -0.009(2)
C74 0.064(4) 0.032(3) 0.036(3) -0.010(3) 0.013(3) -0.009(3)
C77 0.027(3) 0.033(3) 0.059(4) 0.005(3) -0.011(3) 0.001(2)
C78 0.024(3) 0.071(5) 0.130(8) 0.055(5) -0.007(4) -0.010(3)
C79 0.019(4) 0.055(5) 0.226(13) 0.044(7) -0.011(6) -0.005(3)
C80 0.037(5) 0.040(4) 0.223(15) -0.031(6) -0.055(7) 0.021(4)
C81 0.091(7) 0.054(5) 0.091(6) -0.047(4) -0.061(6) 0.056(5)
C82 0.048(4) 0.046(4) 0.047(4) -0.018(3) -0.015(3) 0.025(3)
C83 0.020(2) 0.021(2) 0.026(2) 0.0069(19) 0.0003(19) 0.0075(18)
C84 0.027(3) 0.026(3) 0.024(2) 0.004(2) 0.005(2) 0.009(2)
C85 0.029(3) 0.020(2) 0.032(3) -0.006(2) 0.001(2) 0.008(2)
C86 0.024(2) 0.015(2) 0.042(3) 0.004(2) 0.002(2) 0.0030(19)
C87 0.022(2) 0.028(3) 0.026(3) 0.009(2) 0.0029(19) 0.0021(19)
C88 0.023(2) 0.022(2) 0.022(2) 0.0013(19) -0.0017(19) 0.0016(19)
C89 0.027(3) 0.019(2) 0.025(2) 0.0075(19) -0.001(2) 0.0002(19)
C90 0.035(3) 0.014(2) 0.028(3) 0.0036(19) -0.001(2) -0.0015(19)
C91 0.029(3) 0.027(3) 0.037(3) 0.009(2) 0.003(2) 0.004(2)
C92 0.025(3) 0.031(3) 0.033(3) 0.012(2) -0.008(2) -0.009(2)
C93 0.040(3) 0.025(3) 0.023(3) 0.002(2) -0.002(2) -0.011(2)
C94 0.031(3) 0.019(2) 0.022(2) 0.0035(19) -0.001(2) -0.005(2)
C101 0.059(4) 0.030(3) 0.058(4) 0.007(3) 0.027(3) 0.008(3)
C72A 0.022(5) 0.034(5) 0.023(5) 0.005(4) -0.006(4) -0.003(4)
C73A 0.033(5) 0.026(5) 0.028(5) 0.002(4) -0.001(4) -0.008(4)
C75A 0.053(7) 0.047(6) 0.026(6) -0.014(5) 0.020(5) -0.017(6)
C76A 0.052(7) 0.031(5) 0.018(5) 0.005(4) 0.005(5) -0.010(5)
C72B 0.039(7) 0.032(7) 0.023(6) -0.007(5) 0.008(6) -0.010(5)
C73B 0.061(10) 0.034(7) 0.045(8) -0.004(6) 0.017(8) -0.012(7)
C75B 0.068(11) 0.041(8) 0.026(8) 0.000(6) 0.014(8) -0.011(9)
C76B 0.047(8) 0.031(7) 0.020(7) 0.003(5) -0.003(6) -0.009(7)
Cl3 0.0448(8) 0.0379(8) 0.0416(8) -0.0035(6) 0.0068(6) -0.0020(6)
Cl4 0.0459(8) 0.0268(7) 0.0507(8) -0.0022(6) 0.0115(6) 0.0044(6)
F1 0.0293(15) 0.0381(16) 0.0259(15) -0.0053(12) 0.0022(12) -0.0071(13)
F2 0.0260(17) 0.082(3) 0.046(2) -0.0201(18) 0.0013(14) -0.0113(16)
F3 0.0325(19) 0.088(3) 0.066(2) -0.031(2) 0.0287(17) -0.0194(18)
F4 0.058(2) 0.051(2) 0.0389(19) -0.0059(15) 0.0272(16) -0.0081(16)
F5 0.0385(17) 0.0415(17) 0.0245(15) 0.0047(13) 0.0023(13) 0.0009(13)
F6 0.0464(18) 0.0330(16) 0.0247(15) -0.0050(12) 0.0062(13) 0.0100(13)
F7 0.064(2) 0.0381(17) 0.0224(15) 0.0057(13) 0.0041(14) 0.0036(15)
F8 0.075(2) 0.0205(15) 0.0435(19) 0.0083(14) 0.0036(17) 0.0150(15)
F9 0.093(3) 0.0336(18) 0.054(2) 0.0039(16) 0.035(2) 0.0303(19)
F10 0.081(3) 0.0353(18) 0.0389(18) 0.0108(14) 0.0347(18) 0.0214(17)
F11 0.0308(17) 0.071(2) 0.0342(17) -0.0097(16) 0.0075(14) -0.0097(16)
F12 0.0279(18) 0.104(3) 0.043(2) -0.006(2) 0.0076(15) -0.0220(19)
F13 0.039(2) 0.053(2) 0.072(3) 0.0007(19) -0.0161(17) -0.0224(16)
F14 0.047(2) 0.042(2) 0.105(3) -0.028(2) -0.016(2) 0.0022(17)
F15 0.0289(19) 0.052(2) 0.113(3) -0.038(2) -0.001(2) 0.0037(16)
F16 0.049(2) 0.0370(17) 0.0389(18) -0.0035(14) 0.0217(15) -0.0138(15)
F17 0.081(3) 0.041(2) 0.050(2) 0.0110(16) 0.0029(19) -0.0340(19)
F18 0.088(3) 0.025(2) 0.165(5) 0.022(3) -0.019(3) -0.001(2)
F19 0.046(3) 0.049(3) 0.253(8) 0.000(4) 0.021(3) 0.020(2)
F20 0.0264(18) 0.053(2) 0.122(4) -0.004(2) 0.024(2) -0.0025(16)
F23 0.102(3) 0.0322(19) 0.052(2) -0.0111(16) 0.026(2) -0.0088(19)
F26 0.039(2) 0.181(6) 0.153(5) 0.129(5) 0.028(3) 0.008(3)
F27 0.026(2) 0.118(5) 0.355(12) 0.121(6) 0.014(4) -0.009(3)
F28 0.054(3) 0.054(3) 0.319(10) -0.054(4) -0.109(4) 0.023(2)
F30 0.091(3) 0.107(3) 0.0251(18) -0.005(2) -0.006(2) 0.068(3)
F29 0.155(5) 0.135(5) 0.086(3) -0.079(3) -0.091(3) 0.123(4)
F32 0.0457(18) 0.0383(17) 0.0304(16) 0.0025(13) 0.0154(14) 0.0056(14)
F33 0.0488(19) 0.0280(16) 0.0401(18) -0.0128(13) -0.0001(15) 0.0066(14)
F34 0.0371(17) 0.0211(15) 0.0520(19) 0.0055(13) -0.0029(14) -0.0071(12)
F35 0.0404(18) 0.0369(17) 0.0318(16) 0.0106(13) 0.0067(13) -0.0087(13)
F36 0.0393(17) 0.0277(15) 0.0256(15) -0.0017(12) 0.0032(12) -0.0062(12)
F37 0.0356(16) 0.0200(14) 0.0469(18) -0.0036(13) 0.0018(14) 0.0019(12)
F38 0.0288(17) 0.0362(18) 0.066(2) 0.0070(16) 0.0060(15) 0.0064(13)
F39 0.0277(16) 0.0478(19) 0.051(2) 0.0089(16) -0.0063(14) -0.0137(14)
F40 0.0484(19) 0.0371(17) 0.0351(17) -0.0103(14) -0.0001(14) -0.0209(15)
F41 0.0359(16) 0.0244(14) 0.0307(15) -0.0046(12) 0.0070(13) -0.0045(12)
F21A 0.033(3) 0.026(3) 0.057(4) 0.003(2) 0.018(3) -0.004(2)
F22A 0.045(3) 0.025(3) 0.052(4) 0.002(2) 0.014(3) -0.010(2)
F24A 0.112(6) 0.053(4) 0.064(5) -0.026(3) 0.061(5) -0.036(4)
F25A 0.085(5) 0.045(4) 0.036(3) -0.009(3) 0.027(3) -0.035(3)
F21B 0.063(5) 0.024(3) 0.031(4) 0.000(3) 0.018(3) -0.006(3)
F22B 0.143(10) 0.019(4) 0.067(6) 0.013(4) 0.049(6) 0.021(5)
F24B 0.100(7) 0.051(5) 0.029(4) -0.012(4) 0.013(4) -0.014(5)
F25B 0.087(6) 0.037(4) 0.022(4) 0.004(3) 0.003(4) -0.006(4)
N1 0.024(2) 0.0151(18) 0.0193(19) 0.0012(15) -0.0011(15) -0.0003(15)
N2 0.024(2) 0.0171(19) 0.027(2) 0.0039(16) 0.0020(16) 0.0009(16)
N3 0.019(2) 0.020(2) 0.033(2) 0.0038(17) 0.0008(17) -0.0005(16)
N4 0.021(2) 0.027(2) 0.029(2) 0.0053(17) 0.0002(17) -0.0043(17)
N5 0.026(2) 0.025(2) 0.019(2) 0.0012(16) 0.0033(16) -0.0062(17)
N6 0.022(2) 0.027(2) 0.027(2) 0.0063(17) 0.0018(17) -0.0048(16)
N7 0.024(2) 0.023(2) 0.028(2) 0.0098(17) -0.0022(17) -0.0014(16)
N8 0.028(2) 0.019(2) 0.026(2) 0.0057(16) 0.0003(17) -0.0004(16)
N9 0.030(2) 0.019(2) 0.029(2) 0.0014(17) -0.0029(18) -0.0036(17)
N10 0.030(2) 0.041(3) 0.029(2) 0.0096(19) 0.0022(18) -0.0119(19)

loop_
_atom_type_symbol
_atom_type_description
_atom_type_scat_dispersion_real
_atom_type_scat_dispersion_imag
_atom_type_scat_source
C C 0.0033 0.0016 'International Tables Vol C Tables 4.2.6.8 and 6.1.1.4'
H H 0.0000 0.0000 'International Tables Vol C Tables 4.2.6.8 and 6.1.1.4'
N N 0.0061 0.0033 'International Tables Vol C Tables 4.2.6.8 and 6.1.1.4'
F F 0.0171 0.0103 'International Tables Vol C Tables 4.2.6.8 and 6.1.1.4'
Cl Cl 0.1484 0.1585 'International Tables Vol C Tables 4.2.6.8 and 6.1.1.4'

loop_
_geom_angle_atom_site_label_1
_geom_angle_atom_site_label_2
_geom_angle_atom_site_label_3
_geom_angle
N1 C1 C46 119.1(4)
N1 C1 C2 113.4(4)
C46 C1 C2 127.4(4)
C1 C2 C3 113.6(4)
C1 C2 C6 102.1(4)
C3 C2 C6 103.7(4)
C1 C2 H2 111(3)
C3 C2 H2 112(3)
C6 C2 H2 114(3)
N9 C3 C2 103.2(4)
N9 C3 H3A 111.1
C2 C3 H3A 111.1
N9 C3 H3B 111.1
C2 C3 H3B 111.1
H3A C3 H3B 109.1
N9 C4 H4A 109.5
N9 C4 H4B 109.5
H4A C4 H4B 109.5
N9 C4 H4C 109.5
H4A C4 H4C 109.5
H4B C4 H4C 109.5
N9 C5 C6 101.7(4)
N9 C5 H5A 111.4
C6 C5 H5A 111.4
N9 C5 H5B 111.4
C6 C5 H5B 111.4
H5A C5 H5B 109.3
C7 C6 C5 112.4(4)
C7 C6 C2 102.1(4)
C5 C6 C2 104.3(4)
C7 C6 H6 113(3)
C5 C6 H6 113(3)
C2 C6 H6 111(3)
N1 C7 C8 119.6(4)
N1 C7 C6 113.0(4)
C8 C7 C6 127.4(4)
C7 C8 C9 123.6(4)
C7 C8 C47 118.9(4)
C9 C8 C47 117.5(4)
N2 C9 C8 124.6(4)
N2 C9 C10 111.1(4)
C8 C9 C10 124.3(4)
C11 C10 C9 106.2(4)
C11 C10 H10 126.9
C9 C10 H10 126.9
C10 C11 C12 106.8(4)
C10 C11 H11 126.6
C12 C11 H11 126.6
N2 C12 C13 123.3(4)
N2 C12 C11 110.2(4)
C13 C12 C11 126.1(4)
C12 C13 C14 124.8(4)
C12 C13 C53 116.7(4)
C14 C13 C53 118.2(4)
N3 C14 C13 124.5(4)
N3 C14 C15 107.1(4)
C13 C14 C15 128.2(4)
C16 C15 C14 107.5(4)
C16 C15 H15 126.3
C14 C15 H15 126.3
C15 C16 C17 108.2(4)
C15 C16 H16 125.9
C17 C16 H16 125.9
N3 C17 C16 106.7(4)
N3 C17 C18 123.8(4)
C16 C17 C18 129.5(4)
C19 C18 C17 124.5(4)
C19 C18 C59 120.2(4)
C17 C18 C59 115.3(4)
N4 C19 C18 121.3(4)
N4 C19 C20 109.5(4)
C18 C19 C20 129.2(4)
C21 C20 C19 106.8(4)
C21 C20 H20 126.6
C19 C20 H20 126.6
C20 C21 C22 106.4(4)
C20 C21 H21 126.8
C22 C21 H21 126.8
N4 C22 C23 119.4(4)
N4 C22 C21 110.5(4)
C23 C22 C21 130.1(4)
C24 C23 C22 125.7(4)
C24 C23 C65 119.9(4)
C22 C23 C65 114.3(4)
C23 C24 N5 120.2(4)
C23 C24 C25 128.3(4)
N5 C24 C25 111.3(4)
C24 C25 C26 114.7(4)
C24 C25 C29 102.0(4)
C26 C25 C29 103.8(4)
C24 C25 H25 114(3)
C26 C25 H25 107(3)
C29 C25 H25 115(3)
N10 C26 C25 103.9(4)
N10 C26 H26A 111.0
C25 C26 H26A 111.0
N10 C26 H26B 111.0
C25 C26 H26B 111.0
H26A C26 H26B 109.0
N10 C27 H27A 109.5
N10 C27 H27B 109.5
H27A C27 H27B 109.5
N10 C27 H27C 109.5
H27A C27 H27C 109.5
H27B C27 H27C 109.5
N10 C28 C29 102.1(4)
N10 C28 H28A 111.3
C29 C28 H28A 111.3
N10 C28 H28B 111.3
C29 C28 H28B 111.3
H28A C28 H28B 109.2
C30 C29 C28 113.7(4)
C30 C29 C25 101.7(4)
C28 C29 C25 104.2(4)
C30 C29 H29 116(3)
C28 C29 H29 107(3)
C25 C29 H29 114(3)
N5 C30 C31 119.7(4)
N5 C30 C29 114.7(4)
C31 C30 C29 125.6(4)
C32 C31 C30 126.2(5)
C32 C31 C71 118.3(4)
C30 C31 C71 115.4(4)
C31 C32 N6 125.9(4)
C31 C32 C33 124.7(5)
N6 C32 C33 109.3(4)
C34 C33 C32 107.0(5)
C34 C33 H33 126.5
C32 C33 H33 126.5
C33 C34 C35 106.8(5)
C33 C34 H34 126.6
C35 C34 H34 126.6
N6 C35 C36 125.3(5)
N6 C35 C34 110.7(5)
C36 C35 C34 123.5(4)
C37 C36 C35 124.3(5)
C37 C36 C77 119.4(5)
C35 C36 C77 116.0(5)
N7 C37 C36 124.3(5)
N7 C37 C38 106.0(4)
C36 C37 C38 129.4(5)
C39 C38 C37 108.4(4)
C39 C38 H38 125.8
C37 C38 H38 125.8
C38 C39 C40 108.0(4)
C38 C39 H39 126.0
C40 C39 H39 126.0
N7 C40 C41 124.6(4)
N7 C40 C39 106.0(4)
C41 C40 C39 129.4(5)
C40 C41 C42 121.3(4)
C40 C41 C83 120.6(4)
C42 C41 C83 118.1(4)
N8 C42 C41 121.4(4)
N8 C42 C43 110.6(4)
C41 C42 C43 128.0(4)
C44 C43 C42 106.9(4)
C44 C43 H43 126.6
C42 C43 H43 126.6
C43 C44 C45 106.5(4)
C43 C44 H44 126.8
C45 C44 H44 126.8
N8 C45 C46 118.3(4)
N8 C45 C44 109.5(4)
C46 C45 C44 132.2(4)
C45 C46 C1 126.2(4)
C45 C46 C89 116.4(4)
C1 C46 C89 117.2(4)
C48 C47 C52 116.1(4)
C48 C47 C8 124.7(4)
C52 C47 C8 119.1(4)
F1 C48 C49 117.8(4)
F1 C48 C47 119.9(4)
C49 C48 C47 122.3(5)
F2 C49 C48 120.4(5)
F2 C49 C50 120.0(5)
C48 C49 C50 119.6(5)
F3 C50 C51 120.4(5)
F3 C50 C49 120.2(5)
C51 C50 C49 119.4(5)
F4 C51 C52 121.1(5)
F4 C51 C50 119.4(5)
C52 C51 C50 119.6(5)
F5 C52 C51 117.8(4)
F5 C52 C47 119.3(4)
C51 C52 C47 122.9(5)
C54 C53 C58 117.3(4)
C54 C53 C13 121.9(4)
C58 C53 C13 120.6(4)
F6 C54 C53 119.9(4)
F6 C54 C55 118.0(4)
C53 C54 C55 122.1(4)
F7 C55 C56 119.9(4)
F7 C55 C54 120.8(5)
C56 C55 C54 119.3(4)
F8 C56 C57 120.0(5)
F8 C56 C55 120.2(5)
C57 C56 C55 119.8(4)
F9 C57 C56 120.2(5)
F9 C57 C58 119.7(5)
C56 C57 C58 120.1(5)
F10 C58 C53 120.2(4)
F10 C58 C57 118.4(4)
C53 C58 C57 121.4(5)
C64 C59 C60 117.0(5)
C64 C59 C18 121.2(5)
C60 C59 C18 121.7(5)
F11 C60 C61 118.1(5)
F11 C60 C59 119.5(5)
C61 C60 C59 122.4(6)
F12 C61 C60 120.0(6)
F12 C61 C62 120.9(5)
C60 C61 C62 119.0(5)
F13 C62 C63 119.8(6)
F13 C62 C61 120.0(5)
C63 C62 C61 120.2(5)
F14 C63 C62 120.4(5)
F14 C63 C64 120.1(6)
C62 C63 C64 119.5(6)
F15 C64 C59 120.4(5)
F15 C64 C63 117.8(5)
C59 C64 C63 121.8(5)
C70 C65 C66 115.7(5)
C70 C65 C23 120.8(5)
C66 C65 C23 123.3(5)
F16 C66 C67 117.9(5)
F16 C66 C65 119.2(4)
C67 C66 C65 122.8(6)
F17 C67 C68 119.6(6)
F17 C67 C66 120.9(6)
C68 C67 C66 119.6(6)
F18 C68 C67 120.4(7)
F18 C68 C69 119.8(7)
C67 C68 C69 119.8(6)
F19 C69 C70 120.5(7)
F19 C69 C68 119.8(6)
C70 C69 C68 119.7(7)
F20 C70 C69 118.4(6)
F20 C70 C65 119.2(5)
C69 C70 C65 122.4(6)
C76B C71 C76A 38.3(4)
C76B C71 C72A 99.9(6)
C76A C71 C72A 115.5(7)
C76B C71 C72B 115.3(8)
C76A C71 C72B 102.6(6)
C72A C71 C72B 41.9(2)
C76B C71 C31 124.8(7)
C76A C71 C31 121.9(5)
C72A C71 C31 122.6(5)
C72B C71 C31 119.8(6)
C75B C74 C75A 38.6(4)
C75B C74 F23 123.0(8)
C75A C74 F23 120.1(6)
C75B C74 C73A 102.2(7)
C75A C74 C73A 119.9(7)
F23 C74 C73A 120.0(5)
C75B C74 C73B 119.0(10)
C75A C74 C73B 106.3(6)
F23 C74 C73B 118.0(7)
C73A C74 C73B 43.6(3)
C82 C77 C78 116.6(6)
C82 C77 C36 123.1(6)
C78 C77 C36 119.7(6)
F26 C78 C77 119.6(6)
F26 C78 C79 118.8(8)
C77 C78 C79 121.7(9)
C80 C79 F27 117.4(10)
C80 C79 C78 121.7(10)
F27 C79 C78 120.8(12)
C79 C80 F28 125.2(14)
C79 C80 C81 118.9(8)
F28 C80 C81 115.8(14)
C80 C81 F29 123.6(10)
C80 C81 C82 120.6(9)
F29 C81 C82 115.8(11)
F30 C82 C77 119.5(5)
F30 C82 C81 120.2(7)
C77 C82 C81 120.3(8)
C84 C83 C88 116.0(4)
C84 C83 C41 122.6(4)
C88 C83 C41 121.2(4)
F32 C84 C85 118.6(4)
F32 C84 C83 119.3(4)
C85 C84 C83 122.1(4)
F33 C85 C86 119.8(4)
F33 C85 C84 120.2(5)
C86 C85 C84 120.1(4)
F34 C86 C85 119.8(4)
F34 C86 C87 120.1(5)
C85 C86 C87 120.1(4)
F35 C87 C86 120.9(4)
F35 C87 C88 119.8(4)
C86 C87 C88 119.3(4)
F36 C88 C87 118.4(4)
F36 C88 C83 119.2(4)
C87 C88 C83 122.4(4)
C90 C89 C94 116.1(4)
C90 C89 C46 122.4(4)
C94 C89 C46 121.5(4)
F37 C90 C91 117.9(4)
F37 C90 C89 119.6(4)
C91 C90 C89 122.5(4)
F38 C91 C92 119.8(5)
F38 C91 C90 120.5(5)
C92 C91 C90 119.7(5)
F39 C92 C91 119.9(5)
F39 C92 C93 120.5(5)
C91 C92 C93 119.5(5)
F40 C93 C94 120.8(5)
F40 C93 C92 119.3(4)
C94 C93 C92 119.9(5)
F41 C94 C93 118.2(4)
F41 C94 C89 119.5(4)
C93 C94 C89 122.2(5)
Cl4 C101 Cl3 112.3(3)
F21A C72A C73A 117.3(8)
F21A C72A C71 119.7(7)
C73A C72A C71 123.1(8)
F22A C73A C72A 122.0(9)
F22A C73A C74 119.4(7)
C72A C73A C74 118.6(8)
C74 C75A F24A 120.3(9)
C74 C75A C76A 120.0(9)
F24A C75A C76A 119.7(10)
F25A C76A C71 119.6(8)
F25A C76A C75A 117.6(9)
C71 C76A C75A 122.9(9)
Cl2A C1A Cl1A 110.4(8)
Cl2B C1B Cl1B 108.1(10)
C73B C72B F21B 117.3(11)
C73B C72B C71 120.9(10)
F21B C72B C71 121.9(9)
F22B C73B C72B 121.8(12)
F22B C73B C74 120.9(11)
C72B C73B C74 117.3(11)
C74 C75B F24B 118.3(13)
C74 C75B C76B 121.8(12)
F24B C75B C76B 119.8(13)
C71 C76B F25B 117.0(11)
C71 C76B C75B 125.7(12)
F25B C76B C75B 117.3(11)
C1 N1 C7 108.3(4)
C9 N2 C12 105.5(4)
C14 N3 C17 110.4(4)
C14 N3 H3 124.8
C17 N3 H3 124.8
C22 N4 C19 106.8(4)
C30 N5 C24 108.9(4)
C35 N6 C32 106.1(4)
C37 N7 C40 111.5(4)
C37 N7 H7 124.2
C40 N7 H7 124.2
C42 N8 C45 106.6(4)
C4 N9 C3 113.1(4)
C4 N9 C5 114.3(4)
C3 N9 C5 104.2(4)
C26 N10 C27 112.3(4)
C26 N10 C28 105.0(4)
C27 N10 C28 113.7(4)

loop_
_geom_bond_atom_site_label_1
_geom_bond_atom_site_label_2
_geom_bond_distance
C1 N1 1.334(6)
C1 C46 1.415(6)
C1 C2 1.512(7)
C2 C3 1.545(7)
C2 C6 1.549(6)
C2 H2 0.99(5)
C3 N9 1.457(6)
C3 H3A 0.9900
C3 H3B 0.9900
C4 N9 1.448(6)
C4 H4A 0.9800
C4 H4B 0.9800
C4 H4C 0.9800
C5 N9 1.457(6)
C5 C6 1.529(7)
C5 H5A 0.9900
C5 H5B 0.9900
C6 C7 1.507(7)
C6 H6 0.96(6)
C7 N1 1.369(6)
C7 C8 1.380(6)
C8 C9 1.428(6)
C8 C47 1.483(7)
C9 N2 1.335(6)
C9 C10 1.465(6)
C10 C11 1.337(7)
C10 H10 0.9500
C11 C12 1.445(7)
C11 H11 0.9500
C12 N2 1.383(6)
C12 C13 1.385(7)
C13 C14 1.414(7)
C13 C53 1.503(6)
C14 N3 1.352(6)
C14 C15 1.417(7)
C15 C16 1.366(7)
C15 H15 0.9500
C16 C17 1.407(7)
C16 H16 0.9500
C17 N3 1.367(6)
C17 C18 1.415(7)
C18 C19 1.383(7)
C18 C59 1.495(7)
C19 N4 1.378(6)
C19 C20 1.451(7)
C20 C21 1.342(7)
C20 H20 0.9500
C21 C22 1.464(7)
C21 H21 0.9500
C22 N4 1.333(6)
C22 C23 1.446(7)
C23 C24 1.370(7)
C23 C65 1.484(7)
C24 N5 1.383(6)
C24 C25 1.513(7)
C25 C26 1.548(7)
C25 C29 1.551(7)
C25 H25 0.92(5)
C26 N10 1.451(7)
C26 H26A 0.9900
C26 H26B 0.9900
C27 N10 1.455(7)
C27 H27A 0.9800
C27 H27B 0.9800
C27 H27C 0.9800
C28 N10 1.456(7)
C28 C29 1.526(7)
C28 H28A 0.9900
C28 H28B 0.9900
C29 C30 1.506(7)
C29 H29 0.93(5)
C30 N5 1.303(6)
C30 C31 1.438(7)
C31 C32 1.375(7)
C31 C71 1.497(7)
C32 N6 1.379(6)
C32 C33 1.469(7)
C33 C34 1.326(8)
C33 H33 0.9500
C34 C35 1.464(7)
C34 H34 0.9500
C35 N6 1.348(6)
C35 C36 1.416(7)
C36 C37 1.388(7)
C36 C77 1.501(7)
C37 N7 1.355(6)
C37 C38 1.447(7)
C38 C39 1.348(7)
C38 H38 0.9500
C39 C40 1.444(7)
C39 H39 0.9500
C40 N7 1.368(6)
C40 C41 1.383(7)
C41 C42 1.432(6)
C41 C83 1.482(6)
C42 N8 1.342(6)
C42 C43 1.454(7)
C43 C44 1.346(7)
C43 H43 0.9500
C44 C45 1.458(7)
C44 H44 0.9500
C45 N8 1.380(6)
C45 C46 1.394(6)
C46 C89 1.491(7)
C47 C48 1.380(7)
C47 C52 1.395(7)
C48 F1 1.336(6)
C48 C49 1.376(7)
C49 F2 1.335(6)
C49 C50 1.391(8)
C50 F3 1.329(6)
C50 C51 1.375(8)
C51 F4 1.334(6)
C51 C52 1.365(7)
C52 F5 1.349(6)
C53 C54 1.373(7)
C53 C58 1.373(7)
C54 F6 1.340(5)
C54 C55 1.379(7)
C55 F7 1.335(6)
C55 C56 1.372(7)
C56 F8 1.333(6)
C56 C57 1.360(8)
C57 F9 1.342(6)
C57 C58 1.384(7)
C58 F10 1.336(6)
C59 C64 1.378(8)
C59 C60 1.383(8)
C60 F11 1.339(7)
C60 C61 1.373(7)
C61 F12 1.337(7)
C61 C62 1.390(9)
C62 F13 1.342(6)
C62 C63 1.361(9)
C63 F14 1.338(7)
C63 C64 1.391(8)
C64 F15 1.332(7)
C65 C70 1.391(8)
C65 C66 1.394(7)
C66 F16 1.335(6)
C66 C67 1.379(8)
C67 F17 1.328(7)
C67 C68 1.366(10)
C68 F18 1.336(7)
C68 C69 1.385(11)
C69 F19 1.338(8)
C69 C70 1.375(9)
C70 F20 1.330(7)
C71 C76B 1.262(14)
C71 C76A 1.370(12)
C71 C72A 1.390(10)
C71 C72B 1.479(13)
C74 C75B 1.268(16)
C74 C75A 1.328(12)
C74 F23 1.339(6)
C74 C73A 1.410(11)
C74 C73B 1.471(15)
C77 C82 1.355(9)
C77 C78 1.375(10)
C78 F26 1.329(10)
C78 C79 1.377(11)
C79 C80 1.306(18)
C79 F27 1.335(12)
C80 F28 1.330(9)
C80 C81 1.351(17)
C81 F29 1.374(12)
C81 C82 1.415(11)
C82 F30 1.336(9)
C83 C84 1.388(7)
C83 C88 1.400(7)
C84 F32 1.338(6)
C84 C85 1.377(7)
C85 F33 1.345(6)
C85 C86 1.370(7)
C86 F34 1.338(6)
C86 C87 1.374(7)
C87 F35 1.328(6)
C87 C88 1.379(7)
C88 F36 1.331(5)
C89 C90 1.382(7)
C89 C94 1.396(7)
C90 F37 1.339(5)
C90 C91 1.378(7)
C91 F38 1.338(6)
C91 C92 1.375(8)
C92 F39 1.335(6)
C92 C93 1.378(8)
C93 F40 1.351(6)
C93 C94 1.373(7)
C94 F41 1.333(6)
C101 Cl4 1.763(6)
C101 Cl3 1.770(6)
C72A F21A 1.354(11)
C72A C73A 1.354(13)
C73A F22A 1.341(10)
C75A F24A 1.339(13)
C75A C76A 1.382(15)
C76A F25A 1.349(11)
C1A Cl2A 1.696(10)
C1A Cl1A 1.738(10)
C1B Cl2B 1.742(10)
C1B Cl1B 1.773(10)
C72B C73B 1.356(18)
C72B F21B 1.362(13)
C73B F22B 1.337(16)
C75B F24B 1.347(17)
C75B C76B 1.38(2)
C76B F25B 1.344(15)
N3 H3 0.8800
N7 H7 0.8800
